data_4321712
loop_
_publ_author_name
'Erik D. Brady'
'Timothy P. Hanusa'
'Maren Pink'
'Victor G. Young'

_publ_section_title
;
 The First Noncoordinated Phosphonium Diylide, [Me2P(C13H8)2]-, and Its
 Ylidic and Cationic Counterparts: Synthesis, Structural Characterization,
 and Interaction with the Heavy Group 2 Metals
;
_journal_name_full 'Inorganic Chemistry'
_journal_page_first 6028
_journal_page_last 6037
_journal_paper_doi 10.1021/ic000838n
_journal_volume 39
_journal_year 2000
_chemical_formula_moiety 'C28 H24 I P'
_chemical_formula_sum 'C28 H24 I P'
_chemical_formula_weight 518.34
_chemical_name_common 98277
_chemical_name_systematic
;
  ?
;
_space_group_IT_number 13
_symmetry_cell_setting monoclinic
_symmetry_space_group_name_Hall '-P 2yc'
_symmetry_space_group_name_H-M 'P 1 2/c 1'
_atom_sites_solution_hydrogens geom
_atom_sites_solution_primary direct
_atom_sites_solution_secondary difmap
_audit_creation_method SHELXL-97
_cell_angle_alpha 90.00
_cell_angle_beta 94.972(1)
_cell_angle_gamma 90.00
_cell_formula_units_Z 2
_cell_length_a 7.3318(1)
_cell_length_b 10.1580(1)
_cell_length_c 14.8414(3)
_cell_measurement_reflns_used 4341
_cell_measurement_temperature 193(2)
_cell_volume 1101.18(3)
_computing_cell_refinement 'SAINT, Bruker'
_computing_data_collection 'SMART, Bruker'
_computing_data_reduction 'SAINT, Bruker'
_computing_structure_refinement 'SHELXL-97 (Sheldrick, 1997)'
_computing_structure_solution 'SHELXS-97 (Sheldrick, 1990)'
_diffrn_ambient_temperature 193(2)
_diffrn_measured_fraction_theta_full 0.994
_diffrn_measured_fraction_theta_max 0.994
_diffrn_measurement_device_type 'SMART Platform CCD, Siemens'
_diffrn_measurement_method omega-scans
_diffrn_radiation_monochromator graphite
_diffrn_radiation_source 'normal-focus sealed tube'
_diffrn_radiation_type MoK\a
_diffrn_radiation_wavelength 0.71073
_diffrn_reflns_av_R_equivalents 0.0185
_diffrn_reflns_av_sigmaI/netI 0.0218
_diffrn_reflns_limit_h_max 8
_diffrn_reflns_limit_h_min -8
_diffrn_reflns_limit_k_max 12
_diffrn_reflns_limit_k_min -6
_diffrn_reflns_limit_l_max 17
_diffrn_reflns_limit_l_min -17
_diffrn_reflns_number 5585
_diffrn_reflns_theta_full 24.97
_diffrn_reflns_theta_max 24.97
_diffrn_reflns_theta_min 2.00
_exptl_absorpt_coefficient_mu 1.540
_exptl_absorpt_correction_T_max 1.000000
_exptl_absorpt_correction_T_min 0.878426
_exptl_absorpt_correction_type multi-scan
_exptl_absorpt_process_details 'SADABS, R. Blessing (1995)'
_exptl_crystal_colour colorless
_exptl_crystal_density_diffrn 1.563
_exptl_crystal_density_method 'not measured'
_exptl_crystal_description block
_exptl_crystal_F_000 520
_exptl_crystal_size_max 0.32
_exptl_crystal_size_mid 0.20
_exptl_crystal_size_min 0.12
_refine_diff_density_max 0.306
_refine_diff_density_min -0.485
_refine_diff_density_rms 0.070
_refine_ls_extinction_method none
_refine_ls_goodness_of_fit_ref 1.013
_refine_ls_hydrogen_treatment refall
_refine_ls_matrix_type full
_refine_ls_number_parameters 185
_refine_ls_number_reflns 1928
_refine_ls_number_restraints 0
_refine_ls_restrained_S_all 1.013
_refine_ls_R_factor_all 0.0256
_refine_ls_R_factor_gt 0.0207
_refine_ls_shift/su_max 0.000
_refine_ls_shift/su_mean 0.000
_refine_ls_structure_factor_coef Fsqd
_refine_ls_weighting_details 'calc w=1/[\s^2^(Fo^2^)+(0.0321P)^2^+0.5099P] where P=(Fo^2^+2Fc^2^)/3'
_refine_ls_weighting_scheme calc
_refine_ls_wR_factor_gt 0.0539
_refine_ls_wR_factor_ref 0.0556
_reflns_number_gt 1705
_reflns_number_total 1928
_reflns_threshold_expression >2sigma(I)
_cod_data_source_file ic000838n_1.cif
_cod_data_source_block 98277
_cod_depositor_comments
;
The following automatic conversions were performed:

'_exptl_absorpt_correction_type' value 'multi-scans' was replaced
with the value 'multi-scan' as specified in the replacement file
'src/cod-tools/trunk/data/replacement-values/replacement_values.lst'.

Automatic conversion script
Id: cif_fix_values 5376 2017-05-30 11:51:03Z andrius 
;
_cod_database_code 4321712

loop_
_symmetry_equiv_pos_as_xyz
'x, y, z'
'-x, y, -z+1/2'
'-x, -y, -z'
'x, -y, z-1/2'

loop_
_atom_site_label
_atom_site_type_symbol
_atom_site_fract_x
_atom_site_fract_y
_atom_site_fract_z
_atom_site_U_iso_or_equiv
_atom_site_adp_type
_atom_site_occupancy
_atom_site_symmetry_multiplicity
_atom_site_calc_flag
_atom_site_refinement_flags
_atom_site_disorder_assembly
_atom_site_disorder_group
I1 I 0.0000 -0.25063(2) 0.2500 0.03266(10) Uani 1 2 d S . .
P1 P 0.5000 -0.02656(8) 0.2500 0.01852(17) Uani 1 2 d S . .
C1 C 0.2897(3) 0.0723(2) 0.23552(14) 0.0205(4) Uani 1 1 d . . .
C2 C 0.3082(3) 0.1902(2) 0.17365(14) 0.0205(4) Uani 1 1 d . . .
C3 C 0.3474(3) 0.1950(3) 0.08385(15) 0.0252(5) Uani 1 1 d . . .
C4 C 0.3597(3) 0.3178(3) 0.04296(17) 0.0309(5) Uani 1 1 d . . .
C5 C 0.3337(3) 0.4328(3) 0.09066(17) 0.0335(6) Uani 1 1 d . . .
C6 C 0.2882(3) 0.4287(2) 0.17944(17) 0.0308(5) Uani 1 1 d . . .
C7 C 0.2751(3) 0.3067(2) 0.22130(15) 0.0223(4) Uani 1 1 d . . .
C8 C 0.2246(3) 0.2720(2) 0.31189(15) 0.0231(5) Uani 1 1 d . . .
C9 C 0.1701(3) 0.3503(3) 0.38153(16) 0.0297(5) Uani 1 1 d . . .
C10 C 0.1228(3) 0.2906(3) 0.45990(17) 0.0334(6) Uani 1 1 d . . .
C11 C 0.1276(3) 0.1540(3) 0.46938(16) 0.0316(5) Uani 1 1 d . . .
C12 C 0.1802(3) 0.0739(3) 0.39984(15) 0.0263(5) Uani 1 1 d . . .
C13 C 0.2312(3) 0.1338(2) 0.32149(14) 0.0209(4) Uani 1 1 d . . .
C14 C 0.5003(3) -0.1347(2) 0.34557(16) 0.0262(5) Uani 1 1 d . . .
H1 H 0.207(3) 0.015(3) 0.2150(15) 0.026(6) Uiso 1 1 d . . .
H3 H 0.366(3) 0.114(3) 0.0493(18) 0.035(7) Uiso 1 1 d . . .
H4 H 0.384(4) 0.323(3) -0.013(2) 0.042(8) Uiso 1 1 d . . .
H6 H 0.268(3) 0.506(3) 0.2110(16) 0.027(6) Uiso 1 1 d . . .
H5 H 0.339(3) 0.514(3) 0.0620(17) 0.039(7) Uiso 1 1 d . . .
H9 H 0.167(4) 0.447(3) 0.3731(18) 0.044(8) Uiso 1 1 d . . .
H10 H 0.081(4) 0.339(3) 0.508(2) 0.053(9) Uiso 1 1 d . . .
H11 H 0.099(3) 0.116(3) 0.5229(17) 0.029(7) Uiso 1 1 d . . .
H12 H 0.178(3) -0.022(3) 0.4047(17) 0.037(7) Uiso 1 1 d . . .
H14A H 0.507(3) -0.086(3) 0.3985(18) 0.038(7) Uiso 1 1 d . . .
H14B H 0.386(4) -0.187(3) 0.3385(18) 0.039(7) Uiso 1 1 d . . .
H14C H 0.605(4) -0.189(3) 0.3416(19) 0.043(8) Uiso 1 1 d . . .

loop_
_atom_site_aniso_label
_atom_site_aniso_U_11
_atom_site_aniso_U_22
_atom_site_aniso_U_33
_atom_site_aniso_U_23
_atom_site_aniso_U_13
_atom_site_aniso_U_12
I1 0.02509(13) 0.02117(13) 0.05223(16) 0.000 0.00619(9) 0.000
P1 0.0184(4) 0.0173(4) 0.0199(3) 0.000 0.0015(3) 0.000
C1 0.0180(10) 0.0201(11) 0.0229(10) -0.0002(9) -0.0004(8) -0.0005(9)
C2 0.0141(10) 0.0210(11) 0.0258(10) 0.0024(9) -0.0015(8) 0.0007(9)
C3 0.0224(11) 0.0283(12) 0.0247(11) 0.0021(10) 0.0007(9) 0.0017(10)
C4 0.0272(12) 0.0377(15) 0.0278(12) 0.0106(11) 0.0027(10) 0.0016(11)
C5 0.0272(12) 0.0292(14) 0.0433(14) 0.0143(12) -0.0003(10) 0.0019(10)
C6 0.0251(12) 0.0205(12) 0.0457(14) 0.0006(11) -0.0024(10) 0.0046(10)
C7 0.0153(10) 0.0204(11) 0.0305(11) -0.0003(9) -0.0020(8) 0.0017(9)
C8 0.0155(10) 0.0252(13) 0.0280(11) -0.0032(9) -0.0015(8) 0.0016(8)
C9 0.0222(11) 0.0305(14) 0.0361(13) -0.0110(11) 0.0005(10) 0.0016(10)
C10 0.0216(11) 0.0471(15) 0.0314(12) -0.0180(12) 0.0026(10) -0.0021(11)
C11 0.0220(11) 0.0503(16) 0.0230(11) -0.0045(11) 0.0046(9) -0.0070(11)
C12 0.0190(11) 0.0316(13) 0.0281(11) 0.0000(10) 0.0017(9) -0.0021(10)
C13 0.0136(9) 0.0249(12) 0.0239(10) -0.0023(9) 0.0005(8) 0.0001(8)
C14 0.0248(12) 0.0247(13) 0.0290(12) 0.0063(10) 0.0017(10) -0.0007(10)

loop_
_atom_type_symbol
_atom_type_description
_atom_type_scat_dispersion_real
_atom_type_scat_dispersion_imag
_atom_type_scat_source
C C 0.0033 0.0016 'International Tables Vol C Tables 4.2.6.8 and 6.1.1.4'
H H 0.0000 0.0000 'International Tables Vol C Tables 4.2.6.8 and 6.1.1.4'
P P 0.1023 0.0942 'International Tables Vol C Tables 4.2.6.8 and 6.1.1.4'
I I -0.4742 1.8119 'International Tables Vol C Tables 4.2.6.8 and 6.1.1.4'

loop_
_geom_angle_atom_site_label_1
_geom_angle_atom_site_label_2
_geom_angle_atom_site_label_3
_geom_angle
_geom_angle_site_symmetry_1
_geom_angle_site_symmetry_3
_geom_angle_publ_flag
C14 P1 C14 104.48(17) 2_655 . ?
C14 P1 C1 111.77(10) 2_655 2_655 ?
C14 P1 C1 107.37(10) . 2_655 ?
C14 P1 C1 107.37(10) 2_655 . ?
C14 P1 C1 111.77(10) . . ?
C1 P1 C1 113.73(15) 2_655 . ?
C13 C1 C2 103.30(18) . . ?
C13 C1 P1 115.01(14) . . ?
C2 C1 P1 112.51(14) . . ?
C13 C1 H1 109.3(15) . . ?
C2 C1 H1 114.0(16) . . ?
P1 C1 H1 103.1(16) . . ?
C3 C2 C7 120.7(2) . . ?
C3 C2 C1 130.1(2) . . ?
C7 C2 C1 109.23(18) . . ?
C2 C3 C4 118.4(2) . . ?
C2 C3 H3 121.2(15) . . ?
C4 C3 H3 120.4(15) . . ?
C5 C4 C3 121.0(2) . . ?
C5 C4 H4 119(2) . . ?
C3 C4 H4 120(2) . . ?
C6 C5 C4 121.0(2) . . ?
C6 C5 H5 119.0(16) . . ?
C4 C5 H5 119.9(16) . . ?
C5 C6 C7 118.8(2) . . ?
C5 C6 H6 120.8(15) . . ?
C7 C6 H6 120.4(15) . . ?
C6 C7 C2 120.1(2) . . ?
C6 C7 C8 130.9(2) . . ?
C2 C7 C8 109.0(2) . . ?
C9 C8 C13 120.2(2) . . ?
C9 C8 C7 130.9(2) . . ?
C13 C8 C7 108.80(19) . . ?
C10 C9 C8 118.9(2) . . ?
C10 C9 H9 122.3(16) . . ?
C8 C9 H9 118.7(16) . . ?
C9 C10 C11 121.0(2) . . ?
C9 C10 H10 122(2) . . ?
C11 C10 H10 117(2) . . ?
C12 C11 C10 120.8(2) . . ?
C12 C11 H11 119.3(16) . . ?
C10 C11 H11 119.9(16) . . ?
C13 C12 C11 118.3(2) . . ?
C13 C12 H12 120.4(15) . . ?
C11 C12 H12 121.3(15) . . ?
C12 C13 C8 120.7(2) . . ?
C12 C13 C1 129.7(2) . . ?
C8 C13 C1 109.55(18) . . ?
P1 C14 H14A 110.1(16) . . ?
P1 C14 H14B 107.5(16) . . ?
H14A C14 H14B 111(2) . . ?
P1 C14 H14C 104.5(17) . . ?
H14A C14 H14C 112(2) . . ?
H14B C14 H14C 112(2) . . ?

loop_
_geom_bond_atom_site_label_1
_geom_bond_atom_site_label_2
_geom_bond_distance
_geom_bond_site_symmetry_2
_geom_bond_publ_flag
P1 C14 1.794(2) 2_655 ?
P1 C14 1.794(2) . ?
P1 C1 1.837(2) 2_655 ?
P1 C1 1.837(2) . ?
C1 C13 1.516(3) . ?
C1 C2 1.522(3) . ?
C1 H1 0.87(3) . ?
C2 C3 1.388(3) . ?
C2 C7 1.410(3) . ?
C3 C4 1.393(4) . ?
C3 H3 0.99(3) . ?
C4 C5 1.388(4) . ?
C4 H4 0.86(3) . ?
C5 C6 1.388(4) . ?
C5 H5 0.93(3) . ?
C6 C7 1.394(3) . ?
C6 H6 0.93(3) . ?
C7 C8 1.468(3) . ?
C8 C9 1.390(3) . ?
C8 C13 1.411(3) . ?
C9 C10 1.382(4) . ?
C9 H9 0.99(3) . ?
C10 C11 1.395(4) . ?
C10 H10 0.93(3) . ?
C11 C12 1.395(3) . ?
C11 H11 0.93(3) . ?
C12 C13 1.392(3) . ?
C12 H12 0.97(3) . ?
C14 H14A 0.92(3) . ?
C14 H14B 0.99(3) . ?
C14 H14C 0.95(3) . ?

loop_
_geom_torsion_atom_site_label_1
_geom_torsion_atom_site_label_2
_geom_torsion_atom_site_label_3
_geom_torsion_atom_site_label_4
_geom_torsion
_geom_torsion_site_symmetry_1
_geom_torsion_site_symmetry_2
_geom_torsion_site_symmetry_3
_geom_torsion_site_symmetry_4
_geom_torsion_publ_flag
C14 P1 C1 C13 159.62(17) 2_655 . . . ?
C14 P1 C1 C13 45.6(2) . . . . ?
C1 P1 C1 C13 -76.19(16) 2_655 . . . ?
C14 P1 C1 C2 -82.48(18) 2_655 . . . ?
C14 P1 C1 C2 163.51(15) . . . . ?
C1 P1 C1 C2 41.72(13) 2_655 . . . ?
C13 C1 C2 C3 -175.6(2) . . . . ?
P1 C1 C2 C3 59.7(3) . . . . ?
C13 C1 C2 C7 3.3(2) . . . . ?
P1 C1 C2 C7 -121.30(16) . . . . ?
C7 C2 C3 C4 2.3(3) . . . . ?
C1 C2 C3 C4 -178.9(2) . . . . ?
C2 C3 C4 C5 0.1(3) . . . . ?
C3 C4 C5 C6 -2.3(4) . . . . ?
C4 C5 C6 C7 2.2(3) . . . . ?
C5 C6 C7 C2 0.1(3) . . . . ?
C5 C6 C7 C8 -177.8(2) . . . . ?
C3 C2 C7 C6 -2.4(3) . . . . ?
C1 C2 C7 C6 178.5(2) . . . . ?
C3 C2 C7 C8 175.96(19) . . . . ?
C1 C2 C7 C8 -3.1(2) . . . . ?
C6 C7 C8 C9 2.1(4) . . . . ?
C2 C7 C8 C9 -176.0(2) . . . . ?
C6 C7 C8 C13 179.7(2) . . . . ?
C2 C7 C8 C13 1.6(2) . . . . ?
C13 C8 C9 C10 0.0(3) . . . . ?
C7 C8 C9 C10 177.4(2) . . . . ?
C8 C9 C10 C11 -0.6(3) . . . . ?
C9 C10 C11 C12 -0.1(3) . . . . ?
C10 C11 C12 C13 1.2(3) . . . . ?
C11 C12 C13 C8 -1.8(3) . . . . ?
C11 C12 C13 C1 -178.5(2) . . . . ?
C9 C8 C13 C12 1.2(3) . . . . ?
C7 C8 C13 C12 -176.73(19) . . . . ?
C9 C8 C13 C1 178.5(2) . . . . ?
C7 C8 C13 C1 0.6(2) . . . . ?
C2 C1 C13 C12 174.7(2) . . . . ?
P1 C1 C13 C12 -62.3(3) . . . . ?
C2 C1 C13 C8 -2.3(2) . . . . ?
P1 C1 C13 C8 120.63(17) . . . . ?
